data_4304420
loop_
_publ_author_name
'Jamin L. Krinsky'
'Laura L. Anderson'
'John Arnold'
'Robert G. Bergman'

_publ_section_title
;
Oxygen-Centered Hexatantalum Tetradecaimido Cluster Complexes
;
_journal_name_full 'Inorganic Chemistry'
_journal_page_first 1053
_journal_page_last 1066
_journal_paper_doi 10.1021/ic701920v
_journal_volume 47
_journal_year 2008
_chemical_formula_moiety 'C17 H22 Cl2 N Re, 0.5(C4 O)'
_chemical_formula_sum 'C19 H22 Cl2 N O0.5 Re'
_chemical_formula_weight 529.48
_space_group_IT_number 14
_symmetry_cell_setting monoclinic
_symmetry_Int_Tables_number 14
_symmetry_space_group_name_Hall '-P 2yn'
_symmetry_space_group_name_H-M 'P 1 21/n 1'
_atom_sites_solution_hydrogens geom
_atom_sites_solution_primary direct
_atom_sites_solution_secondary difmap
_audit_creation_method SHELXL-97
_cell_angle_alpha 90.00
_cell_angle_beta 102.723(2)
_cell_angle_gamma 90.00
_cell_formula_units_Z 4
_cell_length_a 8.4832(15)
_cell_length_b 17.131(3)
_cell_length_c 13.904(2)
_cell_measurement_reflns_used 2928
_cell_measurement_temperature 157(2)
_cell_measurement_theta_max 24.66
_cell_measurement_theta_min 3.37
_cell_volume 1971.0(6)
_computing_cell_refinement 'Bruker-AXS SAINT v6.40'
_computing_data_collection 'Bruker-AXS SMART v5.054'
_computing_data_reduction 'Bruker-AXS SAINT v6.40'
_computing_structure_refinement 'SHELXL-97 (Sheldrick, 1997)'
_computing_structure_solution 'SHELXS-97 (Sheldrick, 1990)'
_diffrn_ambient_temperature 157(2)
_diffrn_measured_fraction_theta_full 0.991
_diffrn_measured_fraction_theta_max 0.991
_diffrn_measurement_device_type 'Bruker SMART 1000'
_diffrn_measurement_method '\w scans'
_diffrn_radiation_monochromator graphite
_diffrn_radiation_type MoK\a
_diffrn_radiation_wavelength 0.71073
_diffrn_reflns_av_R_equivalents 0.0257
_diffrn_reflns_av_sigmaI/netI 0.0345
_diffrn_reflns_limit_h_max 9
_diffrn_reflns_limit_h_min -9
_diffrn_reflns_limit_k_max 20
_diffrn_reflns_limit_k_min -15
_diffrn_reflns_limit_l_max 16
_diffrn_reflns_limit_l_min -13
_diffrn_reflns_number 8687
_diffrn_reflns_theta_full 24.71
_diffrn_reflns_theta_max 24.71
_diffrn_reflns_theta_min 3.37
_diffrn_source 'fine-focus sealed tube'
_diffrn_standards_decay_% 0
_diffrn_standards_interval_count 0
_diffrn_standards_interval_time 0
_diffrn_standards_number 0
_exptl_absorpt_coefficient_mu 6.438
_exptl_absorpt_correction_T_max 0.7390
_exptl_absorpt_correction_T_min 0.5121
_exptl_absorpt_correction_type empirical
_exptl_absorpt_process_details 'Blessing, 1995'
_exptl_crystal_colour green
_exptl_crystal_density_diffrn 1.784
_exptl_crystal_density_method 'not measured'
_exptl_crystal_description block
_exptl_crystal_F_000 1024
_exptl_crystal_size_max 0.12
_exptl_crystal_size_mid 0.08
_exptl_crystal_size_min 0.05
_refine_diff_density_max 1.778
_refine_diff_density_min -0.981
_refine_diff_density_rms 0.134
_refine_ls_extinction_method none
_refine_ls_goodness_of_fit_ref 1.114
_refine_ls_hydrogen_treatment constr
_refine_ls_matrix_type full
_refine_ls_number_parameters 223
_refine_ls_number_reflns 3334
_refine_ls_number_restraints 0
_refine_ls_restrained_S_all 1.114
_refine_ls_R_factor_all 0.0403
_refine_ls_R_factor_gt 0.0256
_refine_ls_shift/su_max 0.001
_refine_ls_shift/su_mean 0.000
_refine_ls_structure_factor_coef Fsqd
_refine_ls_weighting_details 'calc w=1/[\s^2^(Fo^2^)+(0.0278P)^2^+0.0000P] where P=(Fo^2^+2Fc^2^)/3'
_refine_ls_weighting_scheme calc
_refine_ls_wR_factor_gt 0.0544
_refine_ls_wR_factor_ref 0.0575
_reflns_number_gt 2649
_reflns_number_total 3334
_reflns_threshold_expression >2sigma(I)
_cod_data_source_file ic701920v-file007.cif
_cod_data_source_block jkv78z
_cod_original_cell_volume 1971.0(5)
_cod_original_sg_symbol_H-M 'P 21/n'
_cod_original_formula_sum 'C19 H22 Cl2 N O0.50 Re'
_cod_database_code 4304420

loop_
_symmetry_equiv_pos_as_xyz
'x, y, z'
'-x+1/2, y+1/2, -z+1/2'
'-x, -y, -z'
'x-1/2, -y-1/2, z-1/2'

loop_
_atom_site_label
_atom_site_type_symbol
_atom_site_fract_x
_atom_site_fract_y
_atom_site_fract_z
_atom_site_U_iso_or_equiv
_atom_site_adp_type
_atom_site_occupancy
_atom_site_symmetry_multiplicity
_atom_site_calc_flag
_atom_site_refinement_flags
_atom_site_disorder_assembly
_atom_site_disorder_group
Re1 Re -0.00559(2) 0.263054(11) 0.436258(14) 0.02475(7) Uani 1 1 d . . .
N1 N -0.0025(4) 0.2043(3) 0.5375(3) 0.0279(10) Uani 1 1 d . . .
O1 O -0.3937(10) 0.0048(5) 0.4288(6) 0.048(2) Uani 0.50 1 d P . .
Cl1 Cl 0.17833(15) 0.20493(8) 0.35076(10) 0.0380(3) Uani 1 1 d . . .
Cl2 Cl 0.20465(16) 0.35614(8) 0.48902(9) 0.0384(3) Uani 1 1 d . . .
C1 C -0.2196(6) 0.2392(3) 0.3162(3) 0.0277(12) Uani 1 1 d . . .
C2 C -0.2684(6) 0.2698(3) 0.4017(4) 0.0280(11) Uani 1 1 d . . .
C3 C -0.2091(6) 0.3476(3) 0.4172(4) 0.0318(12) Uani 1 1 d . . .
C4 C -0.1404(6) 0.3682(3) 0.3348(4) 0.0301(12) Uani 1 1 d . . .
C5 C -0.1464(6) 0.3031(3) 0.2743(3) 0.0278(12) Uani 1 1 d . . .
C6 C -0.2693(7) 0.1630(3) 0.2649(4) 0.0405(14) Uani 1 1 d . . .
H6A H -0.3665 0.1710 0.2127 0.061 Uiso 1 1 calc R . .
H6B H -0.2923 0.1249 0.3126 0.061 Uiso 1 1 calc R . .
H6C H -0.1817 0.1434 0.2358 0.061 Uiso 1 1 calc R . .
C7 C -0.3722(6) 0.2282(3) 0.4598(4) 0.0416(14) Uani 1 1 d . . .
H7A H -0.4862 0.2396 0.4315 0.062 Uiso 1 1 calc R . .
H7B H -0.3443 0.2460 0.5285 0.062 Uiso 1 1 calc R . .
H7C H -0.3538 0.1718 0.4575 0.062 Uiso 1 1 calc R . .
C8 C -0.2406(7) 0.4030(4) 0.4958(4) 0.0530(17) Uani 1 1 d . . .
H8A H -0.3424 0.4308 0.4710 0.080 Uiso 1 1 calc R . .
H8B H -0.1519 0.4408 0.5122 0.080 Uiso 1 1 calc R . .
H8C H -0.2478 0.3734 0.5549 0.080 Uiso 1 1 calc R . .
C9 C -0.0721(7) 0.4471(3) 0.3194(4) 0.0479(16) Uani 1 1 d . . .
H9A H -0.1201 0.4657 0.2527 0.072 Uiso 1 1 calc R . .
H9B H 0.0453 0.4431 0.3277 0.072 Uiso 1 1 calc R . .
H9C H -0.0971 0.4840 0.3678 0.072 Uiso 1 1 calc R . .
C10 C -0.0866(6) 0.2996(3) 0.1805(4) 0.0379(13) Uani 1 1 d . . .
H10A H -0.1685 0.3216 0.1264 0.057 Uiso 1 1 calc R . .
H10B H -0.0658 0.2452 0.1656 0.057 Uiso 1 1 calc R . .
H10C H 0.0136 0.3298 0.1884 0.057 Uiso 1 1 calc R . .
C11 C -0.0216(5) 0.1528(3) 0.6111(3) 0.0248(11) Uani 1 1 d . . .
C12 C 0.0208(6) 0.0753(3) 0.6040(4) 0.0356(13) Uani 1 1 d . . .
H12A H 0.0636 0.0585 0.5498 0.043 Uiso 1 1 calc R . .
C13 C 0.0012(6) 0.0226(3) 0.6751(4) 0.0375(13) Uani 1 1 d . . .
H13A H 0.0306 -0.0304 0.6696 0.045 Uiso 1 1 calc R . .
C14 C -0.0613(6) 0.0462(3) 0.7552(4) 0.0335(13) Uani 1 1 d . . .
C15 C -0.1019(6) 0.1236(3) 0.7619(4) 0.0334(13) Uani 1 1 d . . .
H15A H -0.1437 0.1405 0.8164 0.040 Uiso 1 1 calc R . .
C16 C -0.0829(6) 0.1768(3) 0.6914(4) 0.0309(12) Uani 1 1 d . . .
H16A H -0.1116 0.2299 0.6974 0.037 Uiso 1 1 calc R . .
C17 C -0.0887(8) -0.0136(4) 0.8300(4) 0.0525(17) Uani 1 1 d . . .
H17A H -0.1345 0.0122 0.8806 0.079 Uiso 1 1 calc R . .
H17B H 0.0145 -0.0380 0.8610 0.079 Uiso 1 1 calc R . .
H17C H -0.1638 -0.0537 0.7968 0.079 Uiso 1 1 calc R . .
C18 C -0.3721(9) -0.0337(5) 0.5091(6) 0.080(2) Uani 1 1 d . . .
C19 C -0.5527(9) 0.0122(5) 0.4102(6) 0.079(2) Uani 1 1 d . . .

loop_
_atom_site_aniso_label
_atom_site_aniso_U_11
_atom_site_aniso_U_22
_atom_site_aniso_U_33
_atom_site_aniso_U_23
_atom_site_aniso_U_13
_atom_site_aniso_U_12
Re1 0.02268(12) 0.02978(13) 0.02131(12) 0.00387(9) 0.00382(8) -0.00130(9)
N1 0.023(2) 0.035(2) 0.025(2) 0.0028(18) 0.0034(18) -0.0039(18)
O1 0.044(5) 0.048(5) 0.056(6) 0.002(4) 0.017(4) 0.005(4)
Cl1 0.0307(7) 0.0420(8) 0.0430(7) 0.0008(6) 0.0120(6) 0.0065(6)
Cl2 0.0380(8) 0.0432(9) 0.0311(7) 0.0017(5) 0.0016(6) -0.0145(6)
C1 0.024(3) 0.032(3) 0.026(3) 0.000(2) 0.002(2) 0.003(2)
C2 0.022(3) 0.034(3) 0.028(3) 0.000(2) 0.007(2) 0.004(2)
C3 0.027(3) 0.034(3) 0.034(3) -0.007(2) 0.004(2) 0.005(2)
C4 0.029(3) 0.029(3) 0.029(3) 0.007(2) 0.000(2) 0.006(2)
C5 0.027(3) 0.029(3) 0.025(3) 0.006(2) 0.001(2) -0.001(2)
C6 0.042(4) 0.040(4) 0.039(3) -0.007(3) 0.006(3) -0.005(3)
C7 0.030(3) 0.059(4) 0.037(3) 0.007(3) 0.011(3) -0.004(3)
C8 0.060(4) 0.053(4) 0.046(4) -0.014(3) 0.011(3) 0.015(3)
C9 0.054(4) 0.037(4) 0.047(4) 0.008(3) 0.000(3) -0.007(3)
C10 0.037(3) 0.047(4) 0.029(3) 0.008(3) 0.006(2) 0.009(3)
C11 0.021(3) 0.031(3) 0.021(3) 0.002(2) 0.003(2) -0.006(2)
C12 0.041(3) 0.043(4) 0.028(3) 0.001(2) 0.020(3) 0.003(3)
C13 0.044(3) 0.029(3) 0.041(3) 0.008(3) 0.014(3) 0.009(3)
C14 0.030(3) 0.039(4) 0.032(3) 0.009(2) 0.007(2) -0.006(2)
C15 0.035(3) 0.039(4) 0.029(3) -0.003(2) 0.013(2) -0.006(2)
C16 0.029(3) 0.029(3) 0.034(3) -0.002(2) 0.007(2) -0.008(2)
C17 0.072(5) 0.049(4) 0.039(4) 0.013(3) 0.018(3) -0.019(3)
C18 0.062(5) 0.108(7) 0.076(6) -0.026(5) 0.031(4) -0.003(4)
C19 0.059(5) 0.095(6) 0.085(6) -0.040(5) 0.019(4) 0.000(4)

loop_
_atom_type_symbol
_atom_type_description
_atom_type_scat_dispersion_real
_atom_type_scat_dispersion_imag
_atom_type_scat_source
C C 0.0033 0.0016 'International Tables Vol C Tables 4.2.6.8 and 6.1.1.4'
H H 0.0000 0.0000 'International Tables Vol C Tables 4.2.6.8 and 6.1.1.4'
N N 0.0061 0.0033 'International Tables Vol C Tables 4.2.6.8 and 6.1.1.4'
Cl Cl 0.1484 0.1585 'International Tables Vol C Tables 4.2.6.8 and 6.1.1.4'
O O 0.0106 0.0060 'International Tables Vol C Tables 4.2.6.8 and 6.1.1.4'
Re Re -1.0185 7.2310 'International Tables Vol C Tables 4.2.6.8 and 6.1.1.4'

loop_
_geom_angle_atom_site_label_1
_geom_angle_atom_site_label_2
_geom_angle_atom_site_label_3
_geom_angle
_geom_angle_site_symmetry_1
_geom_angle_site_symmetry_3
_geom_angle_publ_flag
N1 Re1 C2 92.39(18) . . ?
N1 Re1 C1 111.68(18) . . ?
N1 Re1 C3 110.40(19) . . ?
N1 Re1 Cl1 105.66(14) . . ?
C2 Re1 Cl1 131.61(13) . . ?
C1 Re1 Cl1 93.71(13) . . ?
C3 Re1 Cl1 142.25(14) . . ?
N1 Re1 Cl2 105.24(13) . . ?
C2 Re1 Cl2 133.84(14) . . ?
C1 Re1 Cl2 142.00(13) . . ?
C3 Re1 Cl2 96.29(14) . . ?
Cl1 Re1 Cl2 84.56(5) . . ?
N1 Re1 C5 147.70(17) . . ?
Cl1 Re1 C5 84.07(13) . . ?
Cl2 Re1 C5 106.32(12) . . ?
N1 Re1 C4 146.24(18) . . ?
Cl1 Re1 C4 107.39(13) . . ?
Cl2 Re1 C4 84.66(13) . . ?
C11 N1 Re1 171.5(3) . . ?
C2 C1 C5 106.5(4) . . ?
C2 C1 C6 127.3(5) . . ?
C5 C1 C6 124.6(5) . . ?
C2 C1 Re1 69.4(3) . . ?
C5 C1 Re1 79.1(3) . . ?
C6 C1 Re1 128.0(3) . . ?
C3 C2 C1 108.0(4) . . ?
C3 C2 C7 126.3(5) . . ?
C1 C2 C7 125.6(5) . . ?
C3 C2 Re1 72.9(3) . . ?
C1 C2 Re1 72.3(3) . . ?
C7 C2 Re1 123.3(3) . . ?
C2 C3 C4 107.4(4) . . ?
C2 C3 C8 125.7(5) . . ?
C4 C3 C8 126.0(5) . . ?
C2 C3 Re1 69.4(3) . . ?
C4 C3 Re1 79.3(3) . . ?
C8 C3 Re1 125.3(4) . . ?
C5 C4 C3 108.5(4) . . ?
C5 C4 C9 126.7(5) . . ?
C3 C4 C9 124.7(5) . . ?
C5 C4 Re1 72.8(3) . . ?
C3 C4 Re1 64.8(3) . . ?
C9 C4 Re1 127.3(3) . . ?
C4 C5 C1 109.0(4) . . ?
C4 C5 C10 125.7(5) . . ?
C1 C5 C10 125.3(5) . . ?
C4 C5 Re1 73.6(3) . . ?
C1 C5 Re1 64.8(2) . . ?
C10 C5 Re1 127.5(3) . . ?
C12 C11 N1 118.8(4) . . ?
C12 C11 C16 119.3(4) . . ?
N1 C11 C16 121.9(5) . . ?
C13 C12 C11 120.2(5) . . ?
C12 C13 C14 120.8(5) . . ?
C15 C14 C13 118.5(5) . . ?
C15 C14 C17 121.7(4) . . ?
C13 C14 C17 119.7(5) . . ?
C16 C15 C14 121.3(5) . . ?
C15 C16 C11 119.9(5) . . ?

loop_
_geom_bond_atom_site_label_1
_geom_bond_atom_site_label_2
_geom_bond_distance
_geom_bond_site_symmetry_2
_geom_bond_publ_flag
Re1 N1 1.726(4) . ?
Re1 C2 2.178(5) . ?
Re1 C1 2.217(5) . ?
Re1 C3 2.224(5) . ?
Re1 Cl1 2.3783(13) . ?
Re1 Cl2 2.3845(13) . ?
Re1 C5 2.405(4) . ?
Re1 C4 2.415(5) . ?
N1 C11 1.387(6) . ?
C1 C2 1.441(7) . ?
C1 C5 1.443(6) . ?
C1 C6 1.502(7) . ?
C2 C3 1.425(7) . ?
C2 C7 1.499(7) . ?
C3 C4 1.439(7) . ?
C3 C8 1.514(7) . ?
C4 C5 1.391(7) . ?
C4 C9 1.505(7) . ?
C5 C10 1.500(7) . ?
C11 C12 1.386(7) . ?
C11 C16 1.393(7) . ?
C12 C13 1.375(7) . ?
C13 C14 1.395(7) . ?
C14 C15 1.378(7) . ?
C14 C17 1.513(7) . ?
C15 C16 1.374(7) . ?

loop_
_geom_torsion_atom_site_label_1
_geom_torsion_atom_site_label_2
_geom_torsion_atom_site_label_3
_geom_torsion_atom_site_label_4
_geom_torsion
_geom_torsion_site_symmetry_1
_geom_torsion_site_symmetry_2
_geom_torsion_site_symmetry_3
_geom_torsion_site_symmetry_4
_geom_torsion_publ_flag
C2 Re1 N1 C11 32(3) . . . . ?
C1 Re1 N1 C11 -2(3) . . . . ?
C3 Re1 N1 C11 66(3) . . . . ?
Cl1 Re1 N1 C11 -103(3) . . . . ?
Cl2 Re1 N1 C11 169(3) . . . . ?
C5 Re1 N1 C11 1(3) . . . . ?
C4 Re1 N1 C11 65(3) . . . . ?
N1 Re1 C1 C2 64.4(3) . . . . ?
Cl1 Re1 C1 C2 172.9(3) . . . . ?
Cl2 Re1 C1 C2 -101.2(3) . . . . ?
Cl1 Re1 C1 C5 -74.7(3) . . . . ?
Cl2 Re1 C1 C5 11.2(4) . . . . ?
N1 Re1 C1 C6 -57.4(5) . . . . ?
Cl1 Re1 C1 C6 51.1(4) . . . . ?
Cl2 Re1 C1 C6 137.0(4) . . . . ?
C5 C1 C2 C3 -6.6(5) . . . . ?
C6 C1 C2 C3 -172.6(5) . . . . ?
C5 C1 C2 C7 170.0(5) . . . . ?
C6 C1 C2 C7 4.0(8) . . . . ?
N1 Re1 C2 C3 121.0(3) . . . . ?
C1 Re1 C2 C3 -116.0(4) . . . . ?
Cl1 Re1 C2 C3 -125.5(3) . . . . ?
Cl2 Re1 C2 C3 7.2(4) . . . . ?
N1 Re1 C2 C1 -123.0(3) . . . . ?
Cl1 Re1 C2 C1 -9.5(4) . . . . ?
Cl2 Re1 C2 C1 123.1(3) . . . . ?
N1 Re1 C2 C7 -1.5(5) . . . . ?
Cl1 Re1 C2 C7 111.9(4) . . . . ?
Cl2 Re1 C2 C7 -115.4(4) . . . . ?
C1 C2 C3 C4 6.7(5) . . . . ?
C7 C2 C3 C4 -169.9(5) . . . . ?
C1 C2 C3 C8 176.4(5) . . . . ?
C7 C2 C3 C8 -0.2(8) . . . . ?
C1 C2 C3 Re1 -64.3(3) . . . . ?
C7 C2 C3 Re1 119.2(5) . . . . ?
N1 Re1 C3 C2 -66.0(3) . . . . ?
Cl1 Re1 C3 C2 96.0(3) . . . . ?
Cl2 Re1 C3 C2 -174.8(3) . . . . ?
N1 Re1 C3 C4 -179.3(3) . . . . ?
Cl1 Re1 C3 C4 -17.4(4) . . . . ?
Cl2 Re1 C3 C4 71.8(3) . . . . ?
N1 Re1 C3 C8 53.9(5) . . . . ?
Cl1 Re1 C3 C8 -144.2(4) . . . . ?
Cl2 Re1 C3 C8 -55.0(5) . . . . ?
C2 C3 C4 C5 -4.3(5) . . . . ?
C8 C3 C4 C5 -173.9(5) . . . . ?
Re1 C3 C4 C5 59.9(3) . . . . ?
C2 C3 C4 C9 176.5(5) . . . . ?
C8 C3 C4 C9 6.9(8) . . . . ?
Re1 C3 C4 C9 -119.2(5) . . . . ?
C2 C3 C4 Re1 -64.2(3) . . . . ?
C8 C3 C4 Re1 126.1(5) . . . . ?
N1 Re1 C4 C5 -119.8(4) . . . . ?
Cl1 Re1 C4 C5 48.1(3) . . . . ?
Cl2 Re1 C4 C5 130.7(3) . . . . ?
N1 Re1 C4 C3 1.1(5) . . . . ?
Cl1 Re1 C4 C3 168.9(3) . . . . ?
Cl2 Re1 C4 C3 -108.5(3) . . . . ?
N1 Re1 C4 C9 116.8(5) . . . . ?
Cl1 Re1 C4 C9 -75.4(5) . . . . ?
Cl2 Re1 C4 C9 7.2(4) . . . . ?
C3 C4 C5 C1 0.2(5) . . . . ?
C9 C4 C5 C1 179.3(5) . . . . ?
Re1 C4 C5 C1 55.2(3) . . . . ?
C3 C4 C5 C10 -179.8(4) . . . . ?
C9 C4 C5 C10 -0.7(8) . . . . ?
Re1 C4 C5 C10 -124.7(5) . . . . ?
C3 C4 C5 Re1 -55.1(3) . . . . ?
C9 C4 C5 Re1 124.1(5) . . . . ?
C2 C1 C5 C4 3.9(5) . . . . ?
C6 C1 C5 C4 170.5(4) . . . . ?
Re1 C1 C5 C4 -60.5(3) . . . . ?
C2 C1 C5 C10 -176.1(4) . . . . ?
C6 C1 C5 C10 -9.5(8) . . . . ?
Re1 C1 C5 C10 119.4(4) . . . . ?
C2 C1 C5 Re1 64.5(3) . . . . ?
C6 C1 C5 Re1 -129.0(5) . . . . ?
N1 Re1 C5 C4 115.5(4) . . . . ?
Cl1 Re1 C5 C4 -134.5(3) . . . . ?
Cl2 Re1 C5 C4 -51.9(3) . . . . ?
N1 Re1 C5 C1 -5.4(5) . . . . ?
Cl1 Re1 C5 C1 104.6(3) . . . . ?
Cl2 Re1 C5 C1 -172.8(3) . . . . ?
N1 Re1 C5 C10 -121.8(5) . . . . ?
Cl1 Re1 C5 C10 -11.7(4) . . . . ?
Cl2 Re1 C5 C10 70.8(5) . . . . ?
Re1 N1 C11 C12 81(3) . . . . ?
Re1 N1 C11 C16 -98(3) . . . . ?
N1 C11 C12 C13 -179.1(5) . . . . ?
C16 C11 C12 C13 0.5(7) . . . . ?
C11 C12 C13 C14 0.0(8) . . . . ?
C12 C13 C14 C15 -0.5(8) . . . . ?
C12 C13 C14 C17 177.3(5) . . . . ?
C13 C14 C15 C16 0.5(8) . . . . ?
C17 C14 C15 C16 -177.2(5) . . . . ?
C14 C15 C16 C11 0.0(7) . . . . ?
C12 C11 C16 C15 -0.5(7) . . . . ?
N1 C11 C16 C15 179.1(4) . . . . ?
